data_7119493
loop_
_publ_author_name
'Chan, Chung Ying'
'Noor, Asif'
'McLean, Catriona A.'
'Donnelly, Paul S.'
'Barnard, Peter J.'

_publ_section_title
;
 Rhenium(i) complexes of N-heterocyclic carbene ligands that bind to
 amyloid plaques of Alzheimer's disease.
;
_journal_issue 15
_journal_name_full 'Chemical communications (Cambridge, England)'
_journal_page_first 2311
_journal_page_last 2314
_journal_paper_doi 10.1039/c6cc10066j
_journal_volume 53
_journal_year 2017
_chemical_formula_moiety 'C18 H21 N5 O5 Re, F6 P, C3 H6 O'
_chemical_formula_sum 'C21 H27 F6 N5 O6 P Re'
_chemical_formula_weight 776.64
_chemical_name_systematic 17.PF6
_space_group_crystal_system monoclinic
_space_group_IT_number 14
_space_group_name_Hall '-P 2ybc'
_space_group_name_H-M_alt 'P 1 21/c 1'
_symmetry_space_group_name_Hall '-P 2ybc'
_symmetry_space_group_name_H-M 'P 1 21/c 1'
_atom_sites_solution_hydrogens geom
_atom_sites_solution_primary iterative
_audit_creation_date 2016-08-12
_audit_creation_method
;
Olex2 1.2
(compiled 2016.02.19 svn.r3266 for OlexSys, GUI svn.r5155)
;
_audit_update_record
;
2016-08-12 deposited with the CCDC.
2017-01-17 downloaded from the CCDC.
;
_cell_angle_alpha 90
_cell_angle_beta 94.652(4)
_cell_angle_gamma 90
_cell_formula_units_Z 4
_cell_length_a 10.2779(4)
_cell_length_b 8.9789(3)
_cell_length_c 28.8091(10)
_cell_measurement_reflns_used 8075
_cell_measurement_temperature 150
_cell_measurement_theta_max 30.1820
_cell_measurement_theta_min 3.6200
_cell_volume 2649.87(16)
_computing_cell_refinement
;
CrysAlisPro, Agilent Technologies,
Version 1.171.37.31 (release 14-01-2014 CrysAlis171 .NET)
(compiled Jan 14 2014,18:38:05)
;
_computing_data_collection
;
CrysAlisPro, Agilent Technologies,
Version 1.171.37.31 (release 14-01-2014 CrysAlis171 .NET)
(compiled Jan 14 2014,18:38:05)
;
_computing_data_reduction
;
CrysAlisPro, Agilent Technologies,
Version 1.171.37.31 (release 14-01-2014 CrysAlis171 .NET)
(compiled Jan 14 2014,18:38:05)
;
_computing_molecular_graphics 'Olex2 (Dolomanov et al., 2009)'
_computing_publication_material 'Olex2 (Dolomanov et al., 2009)'
_computing_structure_refinement 'ShelXL (Sheldrick, 2015)'
_computing_structure_solution
;
Superflip (Palatinus & Chapuis, 2007;Palatinus & van der Lee, 2008;
Palatinus et al., 2012)
;
_diffrn_ambient_temperature 150
_diffrn_detector_area_resol_mean 10.3281
_diffrn_measured_fraction_theta_full 0.998
_diffrn_measured_fraction_theta_max 0.998
_diffrn_measurement_device_type 'Xcalibur, Atlas, Gemini'
_diffrn_measurement_method '\w scans'
_diffrn_radiation_type MoK\a
_diffrn_radiation_wavelength 0.71073
_diffrn_reflns_av_R_equivalents 0.0232
_diffrn_reflns_av_unetI/netI 0.0223
_diffrn_reflns_Laue_measured_fraction_full 0.998
_diffrn_reflns_Laue_measured_fraction_max 0.998
_diffrn_reflns_limit_h_max 12
_diffrn_reflns_limit_h_min -11
_diffrn_reflns_limit_k_max 10
_diffrn_reflns_limit_k_min -10
_diffrn_reflns_limit_l_max 30
_diffrn_reflns_limit_l_min -33
_diffrn_reflns_number 15252
_diffrn_reflns_point_group_measured_fraction_full 0.998
_diffrn_reflns_point_group_measured_fraction_max 0.998
_diffrn_reflns_theta_full 24.713
_diffrn_reflns_theta_max 24.713
_diffrn_reflns_theta_min 2.838
_exptl_absorpt_coefficient_mu 4.735
_exptl_absorpt_correction_T_max 1.00000
_exptl_absorpt_correction_T_min 0.72490
_exptl_absorpt_correction_type multi-scan
_exptl_absorpt_process_details
;
CrysAlisPro, Agilent Technologies,
Version 1.171.37.31 (release 14-01-2014 CrysAlis171 .NET)
(compiled Jan 14 2014,18:38:05)
Empirical absorption correction using spherical harmonics,
 implemented in SCALE3 ABSPACK scaling algorithm.
;
_exptl_crystal_colour 'clear yellow'
_exptl_crystal_colour_lustre clear
_exptl_crystal_colour_primary yellow
_exptl_crystal_density_diffrn 1.947
_exptl_crystal_description block
_exptl_crystal_F_000 1520
_exptl_crystal_size_max 0.05
_exptl_crystal_size_mid 0.04
_exptl_crystal_size_min 0.04
_refine_diff_density_max 0.840
_refine_diff_density_min -0.711
_refine_diff_density_rms 0.097
_refine_ls_extinction_method none
_refine_ls_goodness_of_fit_ref 1.139
_refine_ls_hydrogen_treatment constr
_refine_ls_matrix_type full
_refine_ls_number_parameters 372
_refine_ls_number_reflns 4498
_refine_ls_number_restraints 8
_refine_ls_restrained_S_all 1.168
_refine_ls_R_factor_all 0.0275
_refine_ls_R_factor_gt 0.0249
_refine_ls_shift/su_max 0.001
_refine_ls_shift/su_mean 0.000
_refine_ls_structure_factor_coef Fsqd
_refine_ls_weighting_details 'w=1/[\s^2^(Fo^2^)+(0.0227P)^2^+5.1406P] where P=(Fo^2^+2Fc^2^)/3'
_refine_ls_weighting_scheme calc
_refine_ls_wR_factor_gt 0.0574
_refine_ls_wR_factor_ref 0.0585
_reflns_Friedel_coverage 0.000
_reflns_number_gt 4171
_reflns_number_total 4498
_reflns_threshold_expression 'I > 2\s(I)'
_cod_data_source_file c6cc10066j2.cif
_cod_data_source_block 17PF6
_cod_depositor_comments 'Adding full bibliography for 7119493--7119495.cif.'
_cod_original_cell_volume 2649.86(17)
_cod_database_code 7119493
_shelx_space_group_comment
;
The symmetry employed for this shelxl refinement is uniquely defined
by the following loop, which should always be used as a source of
symmetry information in preference to the above space-group names.
They are only intended as comments.
;
_olex2_refinement_description
;
1. Fixed Uiso
 At 1.2 times of:
  All C(H) groups, All C(H,H) groups, All C(H,H,H,H) groups
 At 1.5 times of:
  All C(H,H,H) groups
2. Restrained distances
 N5-C10
 1.47 with sigma of 0.02
 N5-C10A
 1.47 with sigma of 0.02
 N5-C12A
 1.47 with sigma of 0.02
 N5-C12
 1.47 with sigma of 0.02
 C12-C11
 1.54 with sigma of 0.02
 C12A-C11
 1.54 with sigma of 0.02
 C9-C10
 1.54 with sigma of 0.02
 C9-C10A
 1.54 with sigma of 0.02
3. Uiso/Uaniso restraints and constraints
Uanis(C10) = Uanis(C10A)
Uanis(C12) = Uanis(C12A)
4. Others
 Sof(H9BD)=Sof(H9BC)=Sof(C10A)=Sof(H10C)=Sof(H10D)=1-FVAR(1)
 Sof(C10)=Sof(H10A)=Sof(H10B)=Sof(H9AA)=Sof(H9AB)=FVAR(1)
 Sof(H11C)=Sof(H11D)=Sof(C12A)=Sof(H12C)=Sof(H12D)=1-FVAR(2)
 Sof(H11A)=Sof(H11B)=Sof(C12)=Sof(H12A)=Sof(H12B)=FVAR(2)
5.a Secondary CH2 refined with riding coordinates:
 C8(H8A,H8B), C13(H13A,H13B), C11(H11A,H11B), C11(H11C,H11D), C10(H10A,H10B),
 C12(H12A,H12B), C9(H9AA,H9AB), C9(H9BD,H9BC), C7(H7A,H7B), C10A(H10C,H10D),
 C12A(H12C,H12D)
5.b Aromatic/amide H refined with riding coordinates:
 C5(H5), C6(H6), C3(H3), C2(H2)
5.c Idealised Me refined as rotating group:
 C15(H15A,H15B,H15C), C21(H21A,H21B,H21C), C20(H20A,H20B,H20C)
;
_shelx_shelxl_version_number 2014/7
_olex2_submission_special_instructions 'No special instructions were received'

loop_
_space_group_symop_operation_xyz
'x, y, z'
'-x, y+1/2, -z+1/2'
'-x, -y, -z'
'x, -y-1/2, z-1/2'

loop_
_atom_site_label
_atom_site_type_symbol
_atom_site_fract_x
_atom_site_fract_y
_atom_site_fract_z
_atom_site_U_iso_or_equiv
_atom_site_adp_type
_atom_site_occupancy
_atom_site_site_symmetry_order
_atom_site_calc_flag
_atom_site_refinement_flags_posn
_atom_site_refinement_flags_occupancy
_atom_site_disorder_assembly
_atom_site_disorder_group
Re3 Re 0.12051(2) 0.51371(2) 0.41587(2) 0.01631(7) Uani 1 1 d . . . .
P1 P 0.74100(11) 0.01576(12) 0.30971(4) 0.0232(2) Uani 1 1 d . . . .
F2 F 0.7593(3) 0.1415(3) 0.34847(10) 0.0490(8) Uani 1 1 d . . . .
F5 F 0.5884(3) 0.0140(3) 0.31554(10) 0.0434(7) Uani 1 1 d . . . .
F6 F 0.8931(3) 0.0175(3) 0.30322(11) 0.0440(7) Uani 1 1 d . . . .
C1 C 0.2561(4) 0.6650(4) 0.38714(14) 0.0210(9) Uani 1 1 d . . . .
F3 F 0.7187(3) 0.1397(4) 0.27050(11) 0.0583(9) Uani 1 1 d . . . .
F4 F 0.7215(3) -0.1104(3) 0.27105(10) 0.0534(8) Uani 1 1 d . . . .
O4 O -0.2099(3) 0.5183(3) 0.26532(10) 0.0292(7) Uani 1 1 d . . . .
C8 C 0.4649(5) 0.4277(5) 0.43228(16) 0.0349(11) Uani 1 1 d . . . .
H8A H 0.5570 0.3981 0.4301 0.042 Uiso 1 1 calc R . . .
H8B H 0.4379 0.3881 0.4621 0.042 Uiso 1 1 calc R . . .
N3 N 0.3865(3) 0.3537(4) 0.39468(11) 0.0225(7) Uani 1 1 d . . . .
C5 C 0.4384(4) 0.2596(5) 0.36311(15) 0.0318(10) Uani 1 1 d . . . .
H5 H 0.5277 0.2332 0.3622 0.038 Uiso 1 1 calc R . . .
N4 N 0.2279(3) 0.2778(4) 0.34866(12) 0.0265(8) Uani 1 1 d . . . .
F1 F 0.7621(3) -0.1086(3) 0.34866(10) 0.0508(8) Uani 1 1 d . . . .
N1 N 0.3872(3) 0.6732(4) 0.39687(12) 0.0248(8) Uani 1 1 d . . . .
O6 O 0.6003(6) 0.8431(5) 0.50032(17) 0.0869(16) Uani 1 1 d . . . .
C13 C -0.1306(4) 0.5054(6) 0.34735(15) 0.0353(12) Uani 1 1 d . . . .
H13A H -0.1543 0.5826 0.3697 0.042 Uiso 1 1 calc R . . .
H13B H -0.1415 0.4077 0.3625 0.042 Uiso 1 1 calc R . . .
C15 C -0.4556(5) 0.5144(6) 0.28505(17) 0.0416(13) Uani 1 1 d . . . .
H15A H -0.4486 0.6033 0.2657 0.062 Uiso 1 1 calc GR . . .
H15B H -0.5385 0.5165 0.2996 0.062 Uiso 1 1 calc GR . . .
H15C H -0.4521 0.4251 0.2656 0.062 Uiso 1 1 calc GR . . .
N2 N 0.2335(3) 0.7527(4) 0.34980(13) 0.0304(9) Uani 1 1 d . . . .
C14 C -0.2295(4) 0.5134(4) 0.30543(14) 0.0247(9) Uani 1 1 d . . . .
C6 C 0.3393(5) 0.2128(5) 0.33419(16) 0.0343(11) Uani 1 1 d . . . .
H6 H 0.3443 0.1473 0.3085 0.041 Uiso 1 1 calc R . . .
C19 C 0.6731(6) 0.9507(6) 0.4987(2) 0.0502(14) Uani 1 1 d . . . .
C3 C 0.3471(5) 0.8156(5) 0.33635(17) 0.0404(12) Uani 1 1 d . . . .
H3 H 0.3552 0.8811 0.3109 0.048 Uiso 1 1 calc R . . .
O2 O -0.0531(3) 0.2561(4) 0.44657(11) 0.0394(8) Uani 1 1 d . . . .
C11 C 0.1000(5) 0.2736(6) 0.3226(2) 0.0522(15) Uani 1 1 d D . . .
H11A H 0.0346 0.2338 0.3428 0.063 Uiso 0.775(8) 1 calc R P A 1
H11B H 0.1033 0.2064 0.2955 0.063 Uiso 0.775(8) 1 calc R P A 1
H11C H 0.1198 0.2837 0.2897 0.063 Uiso 0.225(8) 1 calc R P A 2
H11D H 0.0707 0.1694 0.3260 0.063 Uiso 0.225(8) 1 calc R P A 2
C10 C 0.0024(7) 0.6903(8) 0.3256(3) 0.0377(17) Uani 0.645(8) 1 d D P A 1
H10A H -0.0494 0.6949 0.2951 0.045 Uiso 0.645(8) 1 calc R P A 1
H10B H -0.0479 0.7446 0.3481 0.045 Uiso 0.645(8) 1 calc R P A 1
C12 C 0.0596(6) 0.4282(7) 0.30598(18) 0.0348(15) Uani 0.775(8) 1 d D P A 1
H12A H 0.1364 0.4782 0.2944 0.042 Uiso 0.775(8) 1 calc R P A 1
H12B H -0.0071 0.4183 0.2794 0.042 Uiso 0.775(8) 1 calc R P A 1
C4 C 0.2554(4) 0.3653(4) 0.38604(13) 0.0178(8) Uani 1 1 d . . . .
C9 C 0.1113(6) 0.7669(7) 0.3214(3) 0.076(2) Uani 1 1 d D . . .
H9AA H 0.0863 0.8730 0.3234 0.092 Uiso 0.645(8) 1 calc R P A 1
H9AB H 0.1332 0.7507 0.2889 0.092 Uiso 0.645(8) 1 calc R P A 1
H9BD H 0.1247 0.8278 0.2935 0.092 Uiso 0.355(8) 1 calc R P A 2
H9BC H 0.0463 0.8180 0.3393 0.092 Uiso 0.355(8) 1 calc R P A 2
N5 N 0.0074(3) 0.5232(4) 0.34093(12) 0.0264(8) Uani 1 1 d D . . .
C16 C 0.2013(4) 0.5075(4) 0.47731(14) 0.0238(9) Uani 1 1 d . . . .
C17 C 0.0094(4) 0.3537(5) 0.43503(12) 0.0235(9) Uani 1 1 d . . . .
C2 C 0.4432(4) 0.7662(5) 0.36621(16) 0.0331(11) Uani 1 1 d . . . .
H2 H 0.5332 0.7906 0.3663 0.040 Uiso 1 1 calc R . . .
C7 C 0.4603(5) 0.5949(5) 0.43477(18) 0.0430(13) Uani 1 1 d . . . .
H7A H 0.4228 0.6226 0.4642 0.052 Uiso 1 1 calc R . . .
H7B H 0.5512 0.6323 0.4368 0.052 Uiso 1 1 calc R . . .
C21 C 0.6762(7) 1.0346(8) 0.4555(2) 0.073(2) Uani 1 1 d . . . .
H21A H 0.7597 1.0176 0.4422 0.110 Uiso 1 1 calc GR . . .
H21B H 0.6662 1.1410 0.4619 0.110 Uiso 1 1 calc GR . . .
H21C H 0.6046 1.0016 0.4333 0.110 Uiso 1 1 calc GR . . .
C20 C 0.7606(8) 0.9924(6) 0.5392(2) 0.0689(19) Uani 1 1 d . . . .
H20A H 0.7487 0.9234 0.5648 0.103 Uiso 1 1 calc GR . . .
H20B H 0.7405 1.0940 0.5488 0.103 Uiso 1 1 calc GR . . .
H20C H 0.8512 0.9878 0.5310 0.103 Uiso 1 1 calc GR . . .
O5 O -0.3479(3) 0.5117(3) 0.32112(10) 0.0338(8) Uani 1 1 d . . . .
O1 O 0.2455(3) 0.5039(4) 0.51558(10) 0.0385(8) Uani 1 1 d . . . .
O3 O -0.0590(3) 0.7598(4) 0.45091(11) 0.0389(8) Uani 1 1 d . . . .
C18 C 0.0059(4) 0.6684(5) 0.43763(14) 0.0251(9) Uani 1 1 d . . . .
C10A C 0.0595(13) 0.6120(13) 0.3061(4) 0.0377(17) Uani 0.355(8) 1 d D P A 2
H10C H -0.0093 0.6256 0.2804 0.045 Uiso 0.355(8) 1 calc R P A 2
H10D H 0.1317 0.5560 0.2935 0.045 Uiso 0.355(8) 1 calc R P A 2
C12A C -0.0113(16) 0.3562(18) 0.3254(7) 0.0348(15) Uani 0.225(8) 1 d D P A 2
H12C H -0.0657 0.3063 0.3476 0.042 Uiso 0.225(8) 1 calc R P A 2
H12D H -0.0609 0.3546 0.2945 0.042 Uiso 0.225(8) 1 calc R P A 2

loop_
_atom_site_aniso_label
_atom_site_aniso_U_11
_atom_site_aniso_U_22
_atom_site_aniso_U_33
_atom_site_aniso_U_23
_atom_site_aniso_U_13
_atom_site_aniso_U_12
Re3 0.01456(10) 0.02180(10) 0.01251(9) -0.00037(6) 0.00065(6) -0.00077(6)
P1 0.0193(6) 0.0263(6) 0.0243(5) 0.0001(4) 0.0030(4) -0.0008(4)
F2 0.0502(19) 0.0452(17) 0.0521(18) -0.0215(14) 0.0073(15) -0.0083(14)
F5 0.0226(14) 0.0614(19) 0.0472(17) -0.0026(13) 0.0083(12) -0.0026(13)
F6 0.0197(14) 0.0557(18) 0.0572(18) -0.0031(14) 0.0070(13) -0.0011(12)
C1 0.020(2) 0.0147(19) 0.028(2) -0.0018(17) 0.0010(18) -0.0005(16)
F3 0.052(2) 0.067(2) 0.057(2) 0.0350(17) 0.0099(15) 0.0127(16)
F4 0.0510(19) 0.0600(19) 0.0502(18) -0.0304(15) 0.0101(15) -0.0102(15)
O4 0.0258(17) 0.0433(18) 0.0176(15) 0.0010(13) -0.0032(12) 0.0015(14)
C8 0.033(3) 0.031(2) 0.037(3) -0.001(2) -0.017(2) 0.001(2)
N3 0.0188(19) 0.0244(18) 0.0242(18) -0.0004(14) -0.0002(14) 0.0003(15)
C5 0.028(3) 0.032(2) 0.036(3) -0.004(2) 0.005(2) 0.011(2)
N4 0.024(2) 0.0243(18) 0.031(2) -0.0110(15) -0.0047(16) 0.0026(15)
F1 0.0551(19) 0.0434(17) 0.0541(18) 0.0214(14) 0.0060(15) 0.0067(15)
N1 0.0224(19) 0.0212(17) 0.0296(19) 0.0026(15) -0.0056(15) -0.0057(15)
O6 0.119(4) 0.058(3) 0.085(3) -0.002(2) 0.012(3) -0.042(3)
C13 0.017(2) 0.068(3) 0.020(2) 0.001(2) -0.0014(18) 0.001(2)
C15 0.020(2) 0.072(4) 0.031(2) 0.004(2) -0.010(2) -0.001(2)
N2 0.024(2) 0.0262(19) 0.040(2) 0.0120(17) -0.0025(17) -0.0049(16)
C14 0.021(2) 0.029(2) 0.024(2) 0.0010(17) -0.0034(18) 0.0018(17)
C6 0.036(3) 0.036(3) 0.031(3) -0.012(2) 0.000(2) 0.014(2)
C19 0.053(4) 0.045(3) 0.054(3) -0.006(3) 0.014(3) -0.008(3)
C3 0.041(3) 0.037(3) 0.042(3) 0.013(2) 0.000(2) -0.018(2)
O2 0.040(2) 0.045(2) 0.0339(19) 0.0094(15) 0.0035(15) -0.0189(17)
C11 0.036(3) 0.046(3) 0.070(4) -0.026(3) -0.020(3) -0.005(2)
C10 0.036(4) 0.033(4) 0.040(4) 0.010(3) -0.021(3) 0.004(3)
C12 0.025(3) 0.063(4) 0.016(3) -0.006(3) 0.000(2) 0.008(3)
C4 0.019(2) 0.0206(19) 0.0137(19) 0.0030(16) -0.0009(16) 0.0001(16)
C9 0.048(4) 0.051(4) 0.122(6) 0.038(4) -0.043(4) -0.002(3)
N5 0.0184(18) 0.042(2) 0.0184(17) 0.0034(15) -0.0016(14) -0.0009(16)
C16 0.016(2) 0.032(2) 0.024(2) -0.0035(18) 0.0035(17) -0.0020(17)
C17 0.029(2) 0.037(2) 0.0044(18) -0.0021(17) -0.0016(16) -0.001(2)
C2 0.024(2) 0.032(2) 0.044(3) 0.005(2) 0.007(2) -0.011(2)
C7 0.043(3) 0.032(3) 0.049(3) 0.005(2) -0.026(2) -0.007(2)
C21 0.069(5) 0.088(5) 0.063(4) 0.022(4) 0.011(3) -0.013(4)
C20 0.086(5) 0.055(4) 0.064(4) -0.006(3) -0.013(4) -0.004(3)
O5 0.0183(16) 0.058(2) 0.0237(15) 0.0012(14) -0.0057(13) 0.0017(14)
O1 0.0280(18) 0.071(2) 0.0153(16) -0.0023(15) -0.0051(13) -0.0001(16)
O3 0.042(2) 0.0439(19) 0.0309(18) -0.0069(15) 0.0046(15) 0.0164(17)
C18 0.020(2) 0.033(2) 0.022(2) 0.0001(18) -0.0008(18) -0.001(2)
C10A 0.036(4) 0.033(4) 0.040(4) 0.010(3) -0.021(3) 0.004(3)
C12A 0.025(3) 0.063(4) 0.016(3) -0.006(3) 0.000(2) 0.008(3)

loop_
_atom_type_symbol
_atom_type_description
_atom_type_scat_dispersion_real
_atom_type_scat_dispersion_imag
_atom_type_scat_source
C C 0.0033 0.0016 'International Tables Vol C Tables 4.2.6.8 and 6.1.1.4'
H H 0.0000 0.0000 'International Tables Vol C Tables 4.2.6.8 and 6.1.1.4'
F F 0.0171 0.0103 'International Tables Vol C Tables 4.2.6.8 and 6.1.1.4'
N N 0.0061 0.0033 'International Tables Vol C Tables 4.2.6.8 and 6.1.1.4'
O O 0.0106 0.0060 'International Tables Vol C Tables 4.2.6.8 and 6.1.1.4'
P P 0.1023 0.0942 'International Tables Vol C Tables 4.2.6.8 and 6.1.1.4'
Re Re -1.0185 7.2310 'International Tables Vol C Tables 4.2.6.8 and 6.1.1.4'

loop_
_geom_angle_atom_site_label_1
_geom_angle_atom_site_label_2
_geom_angle_atom_site_label_3
_geom_angle
C1 Re3 N5 84.96(14)
C4 Re3 C1 77.27(15)
C4 Re3 N5 86.73(13)
C16 Re3 C1 97.41(16)
C16 Re3 C4 96.15(16)
C16 Re3 N5 176.60(15)
C16 Re3 C17 86.33(16)
C16 Re3 C18 87.20(17)
C17 Re3 C1 170.71(15)
C17 Re3 C4 93.92(16)
C17 Re3 N5 91.69(14)
C17 Re3 C18 92.91(18)
C18 Re3 C1 95.75(16)
C18 Re3 C4 172.57(16)
C18 Re3 N5 90.15(15)
F2 P1 F5 89.69(16)
F2 P1 F6 90.80(16)
F2 P1 F3 90.22(18)
F2 P1 F4 179.53(18)
F6 P1 F5 179.30(17)
F6 P1 F4 89.66(16)
F3 P1 F5 89.72(16)
F3 P1 F6 89.77(16)
F3 P1 F4 89.90(19)
F4 P1 F5 89.86(16)
F1 P1 F2 90.10(18)
F1 P1 F5 89.86(16)
F1 P1 F6 90.64(16)
F1 P1 F3 179.5(2)
F1 P1 F4 89.77(18)
N1 C1 Re3 128.1(3)
N2 C1 Re3 127.1(3)
N2 C1 N1 103.8(3)
N3 C8 C7 118.2(4)
C5 N3 C8 123.3(4)
C4 N3 C8 125.7(4)
C4 N3 C5 110.9(3)
C6 C5 N3 106.8(4)
C6 N4 C11 124.6(4)
C4 N4 C6 111.3(3)
C4 N4 C11 123.3(4)
C1 N1 C2 111.2(3)
C1 N1 C7 125.0(4)
C2 N1 C7 123.9(4)
N5 C13 C14 119.4(4)
C1 N2 C3 111.8(4)
C1 N2 C9 126.3(4)
C3 N2 C9 121.3(4)
O4 C14 C13 128.3(4)
O4 C14 O5 124.1(4)
O5 C14 C13 107.5(3)
C5 C6 N4 106.8(4)
O6 C19 C21 119.8(6)
O6 C19 C20 120.6(6)
C21 C19 C20 119.6(6)
C2 C3 N2 106.4(4)
N4 C11 C12 110.5(4)
C12A C11 N4 132.6(8)
C9 C10 N5 121.0(6)
N5 C12 C11 115.2(5)
N3 C4 Re3 129.6(3)
N4 C4 Re3 125.5(3)
N4 C4 N3 104.1(3)
N2 C9 C10A 110.2(6)
C10 C9 N2 127.0(6)
C13 N5 Re3 107.0(2)
C13 N5 C10 97.6(4)
C13 N5 C12 116.2(4)
C13 N5 C12A 80.4(7)
C10 N5 Re3 107.1(3)
C12 N5 Re3 115.3(3)
C12 N5 C10 111.9(5)
C10A N5 Re3 118.6(5)
C10A N5 C13 125.4(6)
C10A N5 C12A 112.3(9)
C12A N5 Re3 105.3(7)
O1 C16 Re3 177.1(4)
O2 C17 Re3 177.9(4)
C3 C2 N1 106.8(4)
N1 C7 C8 117.6(4)
C14 O5 C15 114.8(3)
O3 C18 Re3 178.6(4)
N5 C10A C9 116.6(9)
C11 C12A N5 116.7(12)

loop_
_geom_bond_atom_site_label_1
_geom_bond_atom_site_label_2
_geom_bond_distance
Re3 C1 2.159(4)
Re3 C4 2.152(4)
Re3 N5 2.369(3)
Re3 C16 1.894(4)
Re3 C17 1.943(4)
Re3 C18 1.957(4)
P1 F2 1.588(3)
P1 F5 1.591(3)
P1 F6 1.589(3)
P1 F3 1.589(3)
P1 F4 1.590(3)
P1 F1 1.585(3)
C1 N1 1.355(5)
C1 N2 1.338(5)
O4 C14 1.190(5)
C8 N3 1.456(5)
C8 C7 1.504(7)
N3 C5 1.380(5)
N3 C4 1.354(5)
C5 C6 1.330(6)
N4 C6 1.380(5)
N4 C11 1.460(6)
N4 C4 1.344(5)
N1 C2 1.376(5)
N1 C7 1.455(5)
O6 C19 1.226(7)
C13 C14 1.516(6)
C13 N5 1.454(6)
C15 O5 1.455(5)
N2 C3 1.381(6)
N2 C9 1.449(6)
C14 O5 1.332(5)
C19 C21 1.457(8)
C19 C20 1.463(8)
C3 C2 1.332(7)
O2 C17 1.152(5)
C11 C12 1.516(8)
C11 C12A 1.371(14)
C10 C9 1.327(9)
C10 N5 1.564(7)
C12 N5 1.455(6)
C9 C10A 1.540(12)
N5 C10A 1.419(12)
N5 C12A 1.573(15)
C16 O1 1.158(5)
O3 C18 1.142(5)
